data_2204103
loop_
_publ_author_name
'Lee, Hon Man'
'Chiu, Pei Ling'

_publ_section_title
;
1,1'-Bis(3-methoxybenzyl)-3,3'-methylenediimidazolium dibromide
;
_journal_issue 8
_journal_name_full 'Acta Crystallographica, Section E'
_journal_page_first o1384
_journal_page_last o1385
_journal_paper_doi 10.1107/S160053680401757X
_journal_volume 60
_journal_year 2004
_chemical_formula_iupac 'C23 H25 N4 O2 2+, 2Br -'
_chemical_formula_moiety 'C23 H25 N4 O2 2+, 2Br -'
_chemical_formula_sum 'C23 H25 Br2 N4 O2'
_chemical_formula_weight 549.29
_chemical_name_systematic
;
1,1'-Bis(3-methoxybenzyl)-3,3'-methylenediimidazolium dibromide
;
_space_group_IT_number 15
_symmetry_cell_setting monoclinic
_symmetry_space_group_name_Hall '-C 2yc'
_symmetry_space_group_name_H-M 'C 1 2/c 1'
_atom_sites_solution_hydrogens geom
_atom_sites_solution_primary direct
_atom_sites_solution_secondary difmap
_cell_angle_alpha 90.00
_cell_angle_beta 107.412(4)
_cell_angle_gamma 90.00
_cell_formula_units_Z 4
_cell_length_a 37.557(5)
_cell_length_b 5.3553(6)
_cell_length_c 12.3209(15)
_cell_measurement_reflns_used 786
_cell_measurement_temperature 294(2)
_cell_measurement_theta_max 26.8
_cell_measurement_theta_min 3.5
_cell_volume 2364.6(5)
_computing_cell_refinement SMART
_computing_data_collection 'SMART (Bruker, 2001)'
_computing_data_reduction 'SAINT (Bruker, 2001)'
_computing_molecular_graphics SHELXTL
_computing_publication_material SHELXTL
_computing_structure_refinement SHELXTL
_computing_structure_solution 'SHELXTL (Sheldrick, 1998)'
_diffrn_ambient_temperature 294(2)
_diffrn_measured_fraction_theta_full 0.976
_diffrn_measured_fraction_theta_max 0.976
_diffrn_measurement_device_type 'Bruker SMART 1000'
_diffrn_measurement_method \w
_diffrn_radiation_monochromator graphite
_diffrn_radiation_type MoK\a
_diffrn_radiation_wavelength 0.71073
_diffrn_reflns_av_R_equivalents 0.0253
_diffrn_reflns_av_sigmaI/netI 0.0317
_diffrn_reflns_limit_h_max 49
_diffrn_reflns_limit_h_min -41
_diffrn_reflns_limit_k_max 6
_diffrn_reflns_limit_k_min -7
_diffrn_reflns_limit_l_max 16
_diffrn_reflns_limit_l_min -16
_diffrn_reflns_number 7332
_diffrn_reflns_theta_full 27.99
_diffrn_reflns_theta_max 27.99
_diffrn_reflns_theta_min 2.27
_diffrn_standards_decay_% 0
_diffrn_standards_interval_count 0
_diffrn_standards_number 0
_exptl_absorpt_coefficient_mu 3.455
_exptl_absorpt_correction_T_max 0.5940
_exptl_absorpt_correction_T_min 0.3588
_exptl_absorpt_correction_type multi-scan
_exptl_absorpt_process_details '(SADABS; Sheldrick, 2002)'
_exptl_crystal_colour colorless
_exptl_crystal_density_diffrn 1.543
_exptl_crystal_density_method 'not measured'
_exptl_crystal_description block
_exptl_crystal_F_000 1108
_exptl_crystal_size_max 0.35
_exptl_crystal_size_mid 0.20
_exptl_crystal_size_min 0.15
_refine_diff_density_max 0.512
_refine_diff_density_min -0.224
_refine_ls_extinction_method none
_refine_ls_goodness_of_fit_ref 1.003
_refine_ls_hydrogen_treatment constr
_refine_ls_matrix_type full
_refine_ls_number_parameters 141
_refine_ls_number_reflns 2782
_refine_ls_number_restraints 0
_refine_ls_restrained_S_all 1.003
_refine_ls_R_factor_all 0.0446
_refine_ls_R_factor_gt 0.0290
_refine_ls_shift/su_max 0.000
_refine_ls_shift/su_mean 0.000
_refine_ls_structure_factor_coef Fsqd
_refine_ls_weighting_details 'calc w = 1/[\s^2^(Fo^2^)+(0.0404P)^2^+1.0229P] where P = (Fo^2^+2Fc^2^)/3'
_refine_ls_weighting_scheme calc
_refine_ls_wR_factor_gt 0.0696
_refine_ls_wR_factor_ref 0.0768
_reflns_number_gt 2167
_reflns_number_total 2782
_reflns_threshold_expression I>2\s
_cod_data_source_file wn6267.cif
_cod_original_sg_symbol_Hall -C2yc
_cod_original_sg_symbol_H-M 'C 2/c'
_cod_database_code 2204103

loop_
_symmetry_equiv_pos_as_xyz
'x, y, z'
'-x, y, -z+1/2'
'x+1/2, y+1/2, z'
'-x+1/2, y+1/2, -z+1/2'
'-x, -y, -z'
'x, -y, z-1/2'
'-x+1/2, -y+1/2, -z'
'x+1/2, -y+1/2, z-1/2'

loop_
_atom_site_label
_atom_site_fract_x
_atom_site_fract_y
_atom_site_fract_z
_atom_site_U_iso_or_equiv
_atom_site_adp_type
_atom_site_calc_flag
_atom_site_refinement_flags
_atom_site_occupancy
_atom_site_type_symbol
Br1 0.076466(6) 0.36724(4) 0.456269(18) 0.04305(10) Uani d . 1 Br
N1 0.02554(5) 0.8789(3) 0.21207(15) 0.0335(4) Uani d . 1 N
N2 0.07643(4) 1.0378(3) 0.19684(14) 0.0323(4) Uani d . 1 N
O1 0.20298(5) 0.4109(3) 0.26183(16) 0.0569(5) Uani d . 1 O
C1 0.06281(6) 0.8628(4) 0.24871(18) 0.0346(5) Uani d . 1 C
H1A 0.0767 0.7484 0.3014 0.042 Uiso calc R 1 H
C2 0.04731(6) 1.1741(4) 0.12739(18) 0.0410(5) Uani d . 1 C
H2A 0.0493 1.3095 0.0823 0.049 Uiso calc R 1 H
C3 0.01557(6) 1.0752(4) 0.13686(18) 0.0404(5) Uani d . 1 C
H3A -0.0086 1.1289 0.0998 0.048 Uiso calc R 1 H
C4 0.0000 0.7193(6) 0.2500 0.0406(7) Uani d S 1 C
H4A 0.0139 0.6088 0.3065 0.049 Uiso d P 0.50 H
C5 0.11582(6) 1.0951(5) 0.2092(2) 0.0500(6) Uani d . 1 C
H5A 0.1211 1.2643 0.2375 0.060 Uiso calc R 1 H
H5B 0.1197 1.0881 0.1348 0.060 Uiso calc R 1 H
C6 0.14289(6) 0.9198(4) 0.2881(2) 0.0391(5) Uani d . 1 C
C7 0.15058(7) 0.9422(5) 0.4049(2) 0.0504(6) Uani d . 1 C
H7A 0.1388 1.0649 0.4353 0.061 Uiso calc R 1 H
C8 0.17582(7) 0.7812(6) 0.4759(2) 0.0570(7) Uani d . 1 C
H8A 0.1807 0.7943 0.5543 0.068 Uiso calc R 1 H
C9 0.19391(7) 0.6013(5) 0.4319(2) 0.0493(6) Uani d . 1 C
H9A 0.2110 0.4946 0.4805 0.059 Uiso calc R 1 H
C10 0.18661(6) 0.5799(4) 0.3149(2) 0.0408(5) Uani d . 1 C
C11 0.16071(6) 0.7382(4) 0.24292(18) 0.0382(5) Uani d . 1 C
H11A 0.1553 0.7223 0.1645 0.046 Uiso calc R 1 H
C12 0.23132(8) 0.2530(6) 0.3319(3) 0.0662(8) Uani d . 1 C
H12A 0.2405 0.1433 0.2847 0.099 Uiso calc R 1 H
H12B 0.2211 0.1560 0.3809 0.099 Uiso calc R 1 H
H12C 0.2515 0.3537 0.3772 0.099 Uiso calc R 1 H

loop_
_atom_site_aniso_label
_atom_site_aniso_U_11
_atom_site_aniso_U_22
_atom_site_aniso_U_33
_atom_site_aniso_U_12
_atom_site_aniso_U_13
_atom_site_aniso_U_23
Br1 0.04254(15) 0.04040(15) 0.04458(14) 0.00245(10) 0.01052(10) -0.00274(10)
N1 0.0271(8) 0.0343(10) 0.0378(9) 0.0031(7) 0.0076(7) -0.0005(7)
N2 0.0291(9) 0.0331(9) 0.0352(9) 0.0022(7) 0.0104(7) 0.0025(7)
O1 0.0559(11) 0.0522(11) 0.0603(11) 0.0164(9) 0.0138(9) -0.0042(8)
C1 0.0280(10) 0.0319(11) 0.0422(11) 0.0033(9) 0.0079(8) 0.0028(9)
C2 0.0398(12) 0.0471(14) 0.0359(11) 0.0103(10) 0.0108(9) 0.0102(9)
C3 0.0318(11) 0.0519(14) 0.0339(10) 0.0107(10) 0.0043(9) 0.0060(10)
C4 0.0280(15) 0.0309(15) 0.065(2) 0.000 0.0170(14) 0.000
C5 0.0298(11) 0.0462(15) 0.0750(17) 0.0008(10) 0.0172(11) 0.0195(12)
C6 0.0256(10) 0.0405(13) 0.0508(13) -0.0037(9) 0.0110(9) 0.0073(10)
C7 0.0421(13) 0.0570(16) 0.0555(15) 0.0061(11) 0.0197(11) -0.0049(12)
C8 0.0501(15) 0.0813(19) 0.0396(13) 0.0048(14) 0.0132(11) 0.0001(13)
C9 0.0402(13) 0.0575(16) 0.0452(13) 0.0074(11) 0.0051(10) 0.0092(11)
C10 0.0326(11) 0.0398(13) 0.0482(12) -0.0019(9) 0.0093(9) -0.0008(10)
C11 0.0333(11) 0.0414(13) 0.0377(11) -0.0040(10) 0.0073(9) 0.0032(9)
C12 0.0530(17) 0.0571(18) 0.087(2) 0.0198(14) 0.0189(15) 0.0075(16)

loop_
_atom_type_symbol
_atom_type_description
_atom_type_scat_dispersion_real
_atom_type_scat_dispersion_imag
_atom_type_scat_source
C C 0.0033 0.0016 'International Tables Vol C Tables 4.2.6.8 and 6.1.1.4'
H H 0.0000 0.0000 'International Tables Vol C Tables 4.2.6.8 and 6.1.1.4'
Br Br -0.2901 2.4595 'International Tables Vol C Tables 4.2.6.8 and 6.1.1.4'
N N 0.0061 0.0033 'International Tables Vol C Tables 4.2.6.8 and 6.1.1.4'
O O 0.0106 0.0060 'International Tables Vol C Tables 4.2.6.8 and 6.1.1.4'

loop_
_geom_angle_atom_site_label_1
_geom_angle_atom_site_label_2
_geom_angle_atom_site_label_3
_geom_angle_site_symmetry_1
_geom_angle_site_symmetry_3
_geom_angle
C1 N1 C3 . . 108.80(18)
C1 N1 C4 . . 125.07(16)
C3 N1 C4 . . 126.09(17)
C1 N2 C2 . . 109.02(17)
C1 N2 C5 . . 128.32(18)
C2 N2 C5 . . 122.63(18)
C10 O1 C12 . . 117.6(2)
N2 C1 N1 . . 107.96(18)
N2 C1 H1A . . 126.0
N1 C1 H1A . . 126.0
C3 C2 N2 . . 107.3(2)
C3 C2 H2A . . 126.3
N2 C2 H2A . . 126.3
C2 C3 N1 . . 106.87(19)
C2 C3 H3A . . 126.6
N1 C3 H3A . . 126.6
N1 C4 N1 . 2 108.5(2)
N1 C4 H4A . . 109.3
N1 C4 H4A 2 . 113.7
N2 C5 C6 . . 113.54(18)
N2 C5 H5A . . 108.9
C6 C5 H5A . . 108.9
N2 C5 H5B . . 108.9
C6 C5 H5B . . 108.9
H5A C5 H5B . . 107.7
C7 C6 C11 . . 120.1(2)
C7 C6 C5 . . 120.5(2)
C11 C6 C5 . . 119.4(2)
C8 C7 C6 . . 119.6(2)
C8 C7 H7A . . 120.2
C6 C7 H7A . . 120.2
C9 C8 C7 . . 120.7(2)
C9 C8 H8A . . 119.6
C7 C8 H8A . . 119.6
C8 C9 C10 . . 119.9(2)
C8 C9 H9A . . 120.1
C10 C9 H9A . . 120.1
O1 C10 C9 . . 125.0(2)
O1 C10 C11 . . 115.3(2)
C9 C10 C11 . . 119.7(2)
C6 C11 C10 . . 120.0(2)
C6 C11 H11A . . 120.0
C10 C11 H11A . . 120.0
O1 C12 H12A . . 109.5
O1 C12 H12B . . 109.5
H12A C12 H12B . . 109.5
O1 C12 H12C . . 109.5
H12A C12 H12C . . 109.5
H12B C12 H12C . . 109.5

loop_
_geom_bond_atom_site_label_1
_geom_bond_atom_site_label_2
_geom_bond_site_symmetry_2
_geom_bond_distance
N1 C1 . 1.339(3)
N1 C3 . 1.377(3)
N1 C4 . 1.462(3)
N2 C1 . 1.321(3)
N2 C2 . 1.379(3)
N2 C5 . 1.474(3)
O1 C10 . 1.366(3)
O1 C12 . 1.429(3)
C1 H1A . 0.9300
C2 C3 . 1.341(3)
C2 H2A . 0.9300
C3 H3A . 0.9300
C4 N1 2 1.462(2)
C4 H4A . 0.9435
C5 C6 . 1.506(3)
C5 H5A . 0.9700
C5 H5B . 0.9700
C6 C7 . 1.385(3)
C6 C11 . 1.388(3)
C7 C8 . 1.383(4)
C7 H7A . 0.9300
C8 C9 . 1.380(4)
C8 H8A . 0.9300
C9 C10 . 1.389(3)
C9 H9A . 0.9300
C10 C11 . 1.391(3)
C11 H11A . 0.9300
C12 H12A . 0.9600
C12 H12B . 0.9600
C12 H12C . 0.9600

loop_
_geom_hbond_atom_site_label_D
_geom_hbond_atom_site_label_H
_geom_hbond_atom_site_label_A
_geom_hbond_site_symmetry_A
_geom_hbond_distance_DH
_geom_hbond_distance_HA
_geom_hbond_distance_DA
_geom_hbond_angle_DHA
C1 H1A Br1 . 0.93 2.80 3.614(2) 147
C2 H2A Br1 6_575 0.93 2.72 3.614(2) 162
C3 H3A Br1 2_565 0.93 2.75 3.652(2) 164
C4 H4A Br1 . 0.94 2.83 3.7274(17) 160
C7 H7A Br1 1_565 0.93 2.92 3.793(3) 156
C8 H8A O1 6_566 0.93 2.68 3.515(3) 150
C12 H12A O1 4_545 0.96 2.67 3.533(3) 150
